data_7017769
loop_
_publ_author_name
'Wright, Robert J.'
'Zhang, Wei'
'Yang, Xinzheng'
'Fasulo, Meg'
'Tilley, T. Don'

_publ_section_title
;
 Isolation, observation, and computational modeling of proposed
 intermediates in catalytic proton reductions with the hydrogenase mimic
 Fe2(CO)6S2C6H4.
;
_journal_issue 1
_journal_name_full 'Dalton transactions (Cambridge, England : 2003)'
_journal_page_first 73
_journal_page_last 82
_journal_paper_doi 10.1039/c1dt11428j
_journal_volume 41
_journal_year 2012
_chemical_formula_sum 'C28 H38 Fe2 Na2 O10 S2'
_chemical_formula_weight 756.40
_chemical_name_systematic
;
?
;
_space_group_IT_number 2
_symmetry_cell_setting triclinic
_symmetry_space_group_name_Hall '-P 1'
_symmetry_space_group_name_H-M 'P -1'
_atom_sites_solution_hydrogens geom
_atom_sites_solution_primary direct
_atom_sites_solution_secondary difmap
_audit_creation_method SHELXL-97
_cell_angle_alpha 70.432(2)
_cell_angle_beta 73.720(2)
_cell_angle_gamma 63.376(2)
_cell_formula_units_Z 2
_cell_length_a 10.7725(3)
_cell_length_b 11.7419(4)
_cell_length_c 16.7312(4)
_cell_measurement_reflns_used 9985
_cell_measurement_temperature 100(2)
_cell_measurement_theta_max 68.149
_cell_measurement_theta_min 4.343
_cell_volume 1761.22(9)
_computing_cell_refinement 'Bruker APEX2 v. 2009.1'
_computing_data_collection 'Bruker APEX2 v. 2009.1'
_computing_data_reduction 'Bruker APEX2 v. 2009.1'
_computing_molecular_graphics ORTEP-32
_computing_publication_material CIFTAB
_computing_structure_refinement 'SHELXL-97 (Sheldrick, 2008)'
_computing_structure_solution 'SHELXS-97 (Sheldrick, 2008)'
_diffrn_ambient_temperature 100(2)
_diffrn_detector_area_resol_mean 8.366
_diffrn_measured_fraction_theta_full 0.922
_diffrn_measured_fraction_theta_max 0.922
_diffrn_measurement_device_type 'Bruker APEX-II CCD'
_diffrn_measurement_method '\w and \f scans'
_diffrn_radiation_monochromator graphite
_diffrn_radiation_source 'fine-focus sealed tube'
_diffrn_radiation_type CuK\a
_diffrn_radiation_wavelength 1.54178
_diffrn_reflns_av_R_equivalents 0.0516
_diffrn_reflns_av_sigmaI/netI 0.0448
_diffrn_reflns_limit_h_max 12
_diffrn_reflns_limit_h_min -12
_diffrn_reflns_limit_k_max 13
_diffrn_reflns_limit_k_min -13
_diffrn_reflns_limit_l_max 19
_diffrn_reflns_limit_l_min -20
_diffrn_reflns_number 27614
_diffrn_reflns_theta_full 68.53
_diffrn_reflns_theta_max 68.53
_diffrn_reflns_theta_min 2.84
_exptl_absorpt_coefficient_mu 8.381
_exptl_absorpt_correction_T_max 0.4895
_exptl_absorpt_correction_T_min 0.3489
_exptl_absorpt_correction_type multi-scan
_exptl_absorpt_process_details SADABS
_exptl_crystal_colour red
_exptl_crystal_density_diffrn 1.426
_exptl_crystal_density_method 'not measured'
_exptl_crystal_description block
_exptl_crystal_F_000 1008
_exptl_crystal_size_max 0.08
_exptl_crystal_size_mid 0.05
_exptl_crystal_size_min 0.05
_refine_diff_density_max 1.481
_refine_diff_density_min -0.601
_refine_diff_density_rms 0.154
_refine_ls_extinction_method none
_refine_ls_goodness_of_fit_ref 1.229
_refine_ls_hydrogen_treatment constr
_refine_ls_matrix_type full
_refine_ls_number_parameters 403
_refine_ls_number_reflns 5991
_refine_ls_number_restraints 18
_refine_ls_restrained_S_all 1.228
_refine_ls_R_factor_all 0.1113
_refine_ls_R_factor_gt 0.0920
_refine_ls_shift/su_max 0.078
_refine_ls_shift/su_mean 0.012
_refine_ls_structure_factor_coef Fsqd
_refine_ls_weighting_details 'calc w=1/[\s^2^(Fo^2^)+(0.2000P)^2^+0.0000P] where P=(Fo^2^+2Fc^2^)/3'
_refine_ls_weighting_scheme calc
_refine_ls_wR_factor_gt 0.2651
_refine_ls_wR_factor_ref 0.2988
_reflns_number_gt 4580
_reflns_number_total 5991
_reflns_threshold_expression >2sigma(I)
_cod_data_source_file c1dt11428j.txt
_cod_data_source_block shelxl
_cod_database_code 7017769

loop_
_symmetry_equiv_pos_as_xyz
'x, y, z'
'-x, -y, -z'

loop_
_atom_site_label
_atom_site_type_symbol
_atom_site_fract_x
_atom_site_fract_y
_atom_site_fract_z
_atom_site_U_iso_or_equiv
_atom_site_adp_type
_atom_site_occupancy
_atom_site_symmetry_multiplicity
_atom_site_calc_flag
_atom_site_refinement_flags
Fe1 Fe 0.05083(9) 0.01495(9) 0.23687(5) 0.0393(3) Uani 1 1 d .
Fe2 Fe 0.22471(15) -0.21405(11) 0.22587(7) 0.0639(4) Uani 1 1 d .
S2 S 0.05164(13) 0.00665(14) 0.37848(8) 0.0395(4) Uani 1 1 d .
S1 S 0.28341(15) -0.04033(17) 0.21205(9) 0.0515(5) Uani 1 1 d .
O3 O 0.0585(6) -0.0531(5) 0.0828(3) 0.0560(12) Uani 1 1 d .
O7 O -0.0978(7) -0.3011(6) 0.5711(4) 0.0772(16) Uani 1 1 d .
O2 O -0.2252(7) 0.0070(7) 0.2747(4) 0.0836(19) Uani 1 1 d .
O6 O 0.2586(8) -0.3289(6) 0.4082(4) 0.086(2) Uani 1 1 d .
O1 O -0.0412(6) 0.2855(5) 0.1388(4) 0.0716(16) Uani 1 1 d .
C11 C -0.1166(8) 0.0103(7) 0.2600(4) 0.0556(17) Uani 1 1 d .
C12 C -0.0046(7) 0.1794(7) 0.1802(4) 0.0462(14) Uani 1 1 d .
O10 O -0.2965(10) 0.2277(10) 0.0732(6) 0.108(3) Uani 1 1 d .
C3 C 0.2693(7) -0.0360(8) 0.4558(4) 0.0517(16) Uani 1 1 d .
H3 H 0.2018 -0.0239 0.5062 0.062 Uiso 1 1 calc R
C2 C 0.2279(6) -0.0284(6) 0.3816(4) 0.0433(14) Uani 1 1 d .
C5 C 0.5067(8) -0.0756(10) 0.3829(5) 0.070(2) Uani 1 1 d .
H5 H 0.6009 -0.0905 0.3831 0.084 Uiso 1 1 calc R
C4 C 0.4061(8) -0.0606(9) 0.4571(5) 0.063(2) Uani 1 1 d .
H4 H 0.4328 -0.0674 0.5086 0.076 Uiso 1 1 calc R
C6 C 0.4656(8) -0.0681(9) 0.3100(5) 0.070(2) Uani 1 1 d .
H6 H 0.5332 -0.0774 0.2595 0.084 Uiso 1 1 calc R
C27 C 0.3122(11) -0.3157(13) 0.6593(6) 0.106(5) Uani 1 1 d .
H27A H 0.2888 -0.3555 0.7208 0.127 Uiso 1 1 calc R
H27B H 0.2593 -0.2195 0.6501 0.127 Uiso 1 1 calc R
C23 C -0.1833(11) -0.3117(10) 0.6536(6) 0.081(3) Uani 1 1 d .
H23A H -0.2104 -0.3872 0.6677 0.097 Uiso 1 1 calc R
H23B H -0.2698 -0.2307 0.6544 0.097 Uiso 1 1 calc R
C1 C 0.3308(7) -0.0477(7) 0.3074(4) 0.0532(16) Uani 1 1 d .
C10 C 0.0973(8) -0.0723(6) 0.1497(4) 0.0513(15) Uani 1 1 d .
C7 C 0.2514(10) -0.2843(7) 0.3368(5) 0.070(2) Uani 1 1 d .
O9 O 0.099(2) 0.2521(17) -0.0584(7) 0.183(7) Uani 1 1 d .
C22 C -0.1705(13) -0.2957(13) 0.5104(8) 0.099(3) Uani 1 1 d .
H22A H -0.1953 -0.3733 0.5289 0.119 Uiso 1 1 calc R
H22B H -0.2587 -0.2159 0.5068 0.119 Uiso 1 1 calc R
C24 C -0.0995(13) -0.3306(11) 0.7152(7) 0.092(3) Uani 1 1 d .
H24A H -0.0205 -0.4163 0.7190 0.138 Uiso 1 1 calc R
H24B H -0.1580 -0.3273 0.7717 0.138 Uiso 1 1 calc R
H24C H -0.0635 -0.2611 0.6965 0.138 Uiso 1 1 calc R
C17 C -0.1436(19) 0.4719(12) -0.0600(9) 0.134(6) Uani 1 1 d .
H17A H -0.1822 0.4785 -0.1087 0.201 Uiso 1 1 calc R
H17B H -0.1781 0.5593 -0.0498 0.201 Uiso 1 1 calc R
H17C H -0.1734 0.4134 -0.0087 0.201 Uiso 1 1 calc R
C21 C -0.0866(15) -0.2934(13) 0.4299(7) 0.101(4) Uani 1 1 d .
H21A H -0.0717 -0.2112 0.4086 0.152 Uiso 1 1 calc R
H21B H -0.1333 -0.2994 0.3899 0.152 Uiso 1 1 calc R
H21C H 0.0043 -0.3680 0.4348 0.152 Uiso 1 1 calc R
C13 C -0.3695(19) 0.1503(16) 0.0819(11) 0.124(5) Uani 1 1 d .
H13 H -0.3314 0.0663 0.0701 0.149 Uiso 1 1 calc R
C16 C -0.3814(16) 0.3321(16) 0.1081(12) 0.134(6) Uani 1 1 d .
H16 H -0.3661 0.4084 0.1019 0.160 Uiso 1 1 calc R
O8 O 0.2628(8) -0.3614(6) 0.6105(4) 0.087(2) Uani 1 1 d .
C18 C 0.0301(18) 0.4120(15) -0.0819(13) 0.142(6) Uani 1 1 d .
H18A H 0.0591 0.4457 -0.1437 0.171 Uiso 1 1 calc R
H18B H 0.0669 0.4430 -0.0489 0.171 Uiso 1 1 calc R
C28 C 0.4675(19) -0.343(2) 0.6403(13) 0.174(9) Uani 1 1 d .
H28A H 0.5214 -0.4328 0.6325 0.262 Uiso 1 1 calc R
H28B H 0.4950 -0.3348 0.6884 0.262 Uiso 1 1 calc R
H28C H 0.4866 -0.2804 0.5879 0.262 Uiso 1 1 calc R
C25 C 0.293(3) -0.556(3) 0.6031(19) 0.214(11) Uani 1 1 d U
H25A H 0.1926 -0.5376 0.6201 0.322 Uiso 1 1 calc R
H25B H 0.3473 -0.6510 0.6187 0.322 Uiso 1 1 calc R
H25C H 0.3133 -0.5226 0.5409 0.322 Uiso 1 1 calc R
C26 C 0.327(3) -0.501(3) 0.6410(17) 0.184(9) Uani 1 1 d U
H26A H 0.4304 -0.5293 0.6307 0.221 Uiso 1 1 calc R
H26B H 0.2962 -0.5260 0.7036 0.221 Uiso 1 1 calc R
C19 C 0.234(4) 0.222(4) -0.122(2) 0.34(3) Uani 1 1 d .
H19A H 0.2509 0.3003 -0.1610 0.412 Uiso 1 1 calc R
H19B H 0.2526 0.1562 -0.1528 0.412 Uiso 1 1 calc R
C14 C -0.520(2) 0.227(3) 0.1136(16) 0.182(10) Uani 1 1 d .
H14 H -0.6034 0.2262 0.1048 0.219 Uiso 1 1 calc R
C15 C -0.506(2) 0.298(3) 0.1592(14) 0.160(8) Uani 1 1 d .
H15 H -0.5619 0.3210 0.2109 0.191 Uiso 1 1 calc R
Na3 Na 0.0818(3) -0.2165(3) 0.53049(17) 0.0614(8) Uani 1 1 d .
O4 O 0.0468(16) -0.3499(10) 0.2397(6) 0.154(5) Uani 1 1 d .
C9 C 0.1161(16) -0.2956(10) 0.2354(6) 0.100(4) Uani 1 1 d .
O5 O 0.4636(14) -0.3603(10) 0.1159(6) 0.162(6) Uani 1 1 d .
C8 C 0.3736(16) -0.3000(11) 0.1565(6) 0.114(5) Uani 1 1 d .
Na2 Na -0.0587(4) 0.1611(3) 0.0100(2) 0.0689(8) Uani 1 1 d .
C20 C 0.301(3) 0.163(3) -0.0314(18) 0.213(12) Uani 1 1 d U
H20A H 0.3021 0.2343 -0.0145 0.319 Uiso 1 1 calc R
H20B H 0.3965 0.0971 -0.0401 0.319 Uiso 1 1 calc R
H20C H 0.2423 0.1216 0.0138 0.319 Uiso 1 1 calc R

loop_
_atom_site_aniso_label
_atom_site_aniso_U_11
_atom_site_aniso_U_22
_atom_site_aniso_U_33
_atom_site_aniso_U_23
_atom_site_aniso_U_13
_atom_site_aniso_U_12
Fe1 0.0512(5) 0.0379(5) 0.0266(5) -0.0091(4) -0.0099(3) -0.0124(4)
Fe2 0.1001(9) 0.0390(6) 0.0348(6) -0.0124(5) -0.0238(5) -0.0018(5)
S2 0.0447(7) 0.0455(8) 0.0277(6) -0.0104(5) -0.0085(5) -0.0143(5)
S1 0.0511(8) 0.0606(10) 0.0291(7) -0.0133(6) -0.0058(5) -0.0087(6)
O3 0.087(3) 0.051(3) 0.031(2) -0.0117(19) -0.017(2) -0.022(2)
O7 0.090(4) 0.065(3) 0.072(4) -0.012(3) -0.029(3) -0.019(3)
O2 0.073(4) 0.103(5) 0.082(4) -0.005(4) -0.024(3) -0.046(3)
O6 0.130(5) 0.053(3) 0.049(3) -0.003(3) -0.030(3) -0.010(3)
O1 0.088(4) 0.045(3) 0.062(3) 0.009(2) -0.026(3) -0.016(2)
C11 0.066(4) 0.056(4) 0.042(3) -0.004(3) -0.016(3) -0.022(3)
C12 0.056(3) 0.048(4) 0.034(3) -0.011(3) -0.011(2) -0.016(3)
O10 0.113(6) 0.118(7) 0.096(5) -0.030(5) -0.032(5) -0.036(5)
C3 0.060(4) 0.065(4) 0.037(3) -0.015(3) -0.013(3) -0.025(3)
C2 0.043(3) 0.051(3) 0.034(3) -0.007(2) -0.018(2) -0.012(2)
C5 0.053(4) 0.091(6) 0.061(4) -0.015(4) -0.020(3) -0.022(4)
C4 0.057(4) 0.080(5) 0.053(4) -0.013(4) -0.021(3) -0.023(3)
C6 0.049(3) 0.093(6) 0.043(4) -0.012(4) 0.000(3) -0.014(3)
C27 0.090(6) 0.120(9) 0.058(5) -0.035(6) -0.030(5) 0.021(6)
C23 0.097(6) 0.061(5) 0.080(6) -0.010(4) -0.019(5) -0.029(4)
C1 0.055(3) 0.059(4) 0.037(3) -0.011(3) -0.005(2) -0.016(3)
C10 0.083(4) 0.037(3) 0.034(3) -0.012(3) -0.013(3) -0.019(3)
C7 0.109(6) 0.040(4) 0.040(4) -0.008(3) -0.027(4) -0.004(4)
O9 0.32(2) 0.228(15) 0.100(7) -0.023(9) 0.000(10) -0.218(16)
C22 0.109(8) 0.089(7) 0.096(8) -0.029(6) -0.045(6) -0.015(6)
C24 0.117(8) 0.083(7) 0.078(6) 0.010(5) -0.018(5) -0.060(6)
C17 0.201(17) 0.061(6) 0.102(9) -0.005(6) -0.040(10) -0.020(8)
C21 0.130(10) 0.104(9) 0.073(6) -0.017(6) -0.021(6) -0.048(7)
C13 0.150(13) 0.106(10) 0.133(12) -0.029(9) -0.014(10) -0.070(10)
C16 0.109(10) 0.107(11) 0.185(18) -0.077(12) -0.030(10) -0.009(8)
O8 0.105(5) 0.056(3) 0.061(3) -0.009(3) -0.008(3) -0.003(3)
C18 0.132(12) 0.091(9) 0.189(18) -0.019(10) -0.013(11) -0.049(9)
C28 0.131(13) 0.21(2) 0.151(16) -0.042(15) -0.070(12) -0.018(13)
C25 0.214(12) 0.213(12) 0.212(12) -0.050(6) -0.035(5) -0.081(6)
C26 0.185(10) 0.181(10) 0.191(10) -0.043(5) -0.029(5) -0.076(6)
C19 0.36(5) 0.29(5) 0.23(4) -0.16(4) 0.06(4) 0.00(4)
C14 0.129(14) 0.25(3) 0.19(2) -0.08(2) 0.022(14) -0.095(18)
C15 0.133(14) 0.22(3) 0.131(14) -0.056(15) -0.027(11) -0.065(15)
Na3 0.093(2) 0.0476(15) 0.0375(13) -0.0091(11) -0.0157(12) -0.0196(13)
O4 0.324(17) 0.095(7) 0.108(7) 0.018(5) -0.095(9) -0.132(10)
C9 0.195(13) 0.055(5) 0.056(5) 0.005(4) -0.051(7) -0.049(7)
O5 0.208(11) 0.096(6) 0.077(5) -0.049(5) 0.013(6) 0.030(7)
C8 0.166(12) 0.066(6) 0.049(5) -0.022(4) -0.026(6) 0.019(6)
Na2 0.098(2) 0.0482(16) 0.0596(17) -0.0162(13) -0.0245(15) -0.0188(14)
C20 0.214(12) 0.215(12) 0.214(12) -0.052(6) -0.041(5) -0.083(6)

loop_
_atom_type_symbol
_atom_type_description
_atom_type_scat_dispersion_real
_atom_type_scat_dispersion_imag
_atom_type_scat_source
C C 0.0181 0.0091 'International Tables Vol C Tables 4.2.6.8 and 6.1.1.4'
H H 0.0000 0.0000 'International Tables Vol C Tables 4.2.6.8 and 6.1.1.4'
O O 0.0492 0.0322 'International Tables Vol C Tables 4.2.6.8 and 6.1.1.4'
Na Na 0.1353 0.1239 'International Tables Vol C Tables 4.2.6.8 and 6.1.1.4'
S S 0.3331 0.5567 'International Tables Vol C Tables 4.2.6.8 and 6.1.1.4'
Fe Fe -1.1336 3.1974 'International Tables Vol C Tables 4.2.6.8 and 6.1.1.4'

loop_
_geom_angle_atom_site_label_1
_geom_angle_atom_site_label_2
_geom_angle_atom_site_label_3
_geom_angle
_geom_angle_site_symmetry_1
_geom_angle_site_symmetry_3
C12 Fe1 C11 94.9(3) . .
C12 Fe1 C10 102.2(3) . .
C11 Fe1 C10 88.4(4) . .
C12 Fe1 S1 99.9(2) . .
C11 Fe1 S1 163.7(3) . .
C10 Fe1 S1 81.7(2) . .
C12 Fe1 S2 107.7(2) . .
C11 Fe1 S2 93.8(2) . .
C10 Fe1 S2 149.7(2) . .
S1 Fe1 S2 88.35(6) . .
C12 Fe1 Fe2 143.1(2) . .
C11 Fe1 Fe2 106.0(3) . .
C10 Fe1 Fe2 49.7(2) . .
S1 Fe1 Fe2 57.79(7) . .
S2 Fe1 Fe2 101.04(5) . .
C9 Fe2 C8 98.8(7) . .
C9 Fe2 C7 93.2(4) . .
C8 Fe2 C7 110.7(4) . .
C9 Fe2 C10 83.6(4) . .
C8 Fe2 C10 105.4(4) . .
C7 Fe2 C10 143.8(3) . .
C9 Fe2 S1 157.8(4) . .
C8 Fe2 S1 98.6(6) . .
C7 Fe2 S1 93.5(3) . .
C10 Fe2 S1 78.5(2) . .
C9 Fe2 Fe1 103.2(4) . .
C8 Fe2 Fe1 141.7(4) . .
C7 Fe2 Fe1 99.0(3) . .
C10 Fe2 Fe1 47.7(2) . .
S1 Fe2 Fe1 54.80(5) . .
C2 S2 Fe1 104.4(2) . .
C2 S2 Na3 97.5(2) . 2_556
Fe1 S2 Na3 129.76(8) . 2_556
C2 S2 Na3 84.5(2) . .
Fe1 S2 Na3 128.80(9) . .
Na3 S2 Na3 97.50(8) 2_556 .
C1 S1 Fe1 106.9(2) . .
C1 S1 Fe2 112.4(3) . .
Fe1 S1 Fe2 67.41(7) . .
C10 O3 Na2 142.3(5) . 2
C10 O3 Na2 118.9(5) . .
Na2 O3 Na2 98.9(2) 2 .
C22 O7 C23 108.5(9) . .
C22 O7 Na3 122.2(7) . .
C23 O7 Na3 124.7(6) . .
C7 O6 Na3 123.9(6) . .
O2 C11 Fe1 179.7(9) . .
O1 C12 Fe1 175.9(7) . .
C16 O10 C13 110.0(13) . .
C16 O10 Na2 130.7(10) . .
C13 O10 Na2 119.2(10) . .
C4 C3 C2 121.0(6) . .
C4 C3 H3 119.5 . .
C2 C3 H3 119.5 . .
C3 C2 C1 118.4(6) . .
C3 C2 S2 121.4(5) . .
C1 C2 S2 120.1(5) . .
C6 C5 C4 118.4(7) . .
C6 C5 H5 120.8 . .
C4 C5 H5 120.8 . .
C3 C4 C5 120.4(7) . .
C3 C4 H4 119.8 . .
C5 C4 H4 119.8 . .
C1 C6 C5 122.6(7) . .
C1 C6 H6 118.7 . .
C5 C6 H6 118.7 . .
O8 C27 C28 116.8(11) . .
O8 C27 H27A 108.1 . .
C28 C27 H27A 108.1 . .
O8 C27 H27B 108.1 . .
C28 C27 H27B 108.1 . .
H27A C27 H27B 107.3 . .
O7 C23 C24 106.7(9) . .
O7 C23 H23A 110.4 . .
C24 C23 H23A 110.4 . .
O7 C23 H23B 110.4 . .
C24 C23 H23B 110.4 . .
H23A C23 H23B 108.6 . .
C6 C1 C2 119.1(7) . .
C6 C1 S1 120.9(5) . .
C2 C1 S1 120.0(5) . .
O3 C10 Fe1 138.4(6) . .
O3 C10 Fe2 138.8(6) . .
Fe1 C10 Fe2 82.6(3) . .
O3 C10 Na2 40.9(3) . .
Fe1 C10 Na2 99.5(3) . .
Fe2 C10 Na2 170.0(4) . .
O6 C7 Fe2 174.9(10) . .
C19 O9 C18 102.5(18) . .
C19 O9 Na2 138(2) . .
C18 O9 Na2 113.7(12) . .
C21 C22 O7 110.0(11) . .
C21 C22 H22A 109.6 . .
O7 C22 H22A 109.6 . .
C21 C22 H22B 109.7 . .
O7 C22 H22B 109.7 . .
H22A C22 H22B 108.2 . .
C23 C24 H24A 109.5 . .
C23 C24 H24B 109.5 . .
H24A C24 H24B 109.5 . .
C23 C24 H24C 109.5 . .
H24A C24 H24C 109.5 . .
H24B C24 H24C 109.5 . .
C18 C17 H17A 109.5 . .
C18 C17 H17B 109.5 . .
H17A C17 H17B 109.5 . .
C18 C17 H17C 109.5 . .
H17A C17 H17C 109.5 . .
H17B C17 H17C 109.5 . .
C22 C21 H21A 109.5 . .
C22 C21 H21B 109.5 . .
H21A C21 H21B 109.5 . .
C22 C21 H21C 109.5 . .
H21A C21 H21C 109.5 . .
H21B C21 H21C 109.5 . .
O10 C13 C14 106.2(15) . .
O10 C13 H13 126.9 . .
C14 C13 H13 126.9 . .
O10 C16 C15 104.0(16) . .
O10 C16 H16 128.0 . .
C15 C16 H16 128.0 . .
C27 O8 C26 102.4(13) . .
C27 O8 Na3 120.7(6) . .
C26 O8 Na3 135.4(12) . .
O9 C18 C17 112.2(12) . .
O9 C18 H18A 109.2 . .
C17 C18 H18A 109.2 . .
O9 C18 H18B 109.1 . .
C17 C18 H18B 109.2 . .
H18A C18 H18B 107.9 . .
C27 C28 H28A 109.5 . .
C27 C28 H28B 109.5 . .
H28A C28 H28B 109.5 . .
C27 C28 H28C 109.5 . .
H28A C28 H28C 109.5 . .
H28B C28 H28C 109.5 . .
C26 C25 H25A 109.5 . .
C26 C25 H25B 109.4 . .
H25A C25 H25B 109.5 . .
C26 C25 H25C 109.5 . .
H25A C25 H25C 109.5 . .
H25B C25 H25C 109.5 . .
C25 C26 O8 110(3) . .
C25 C26 H26A 109.6 . .
O8 C26 H26A 109.6 . .
C25 C26 H26B 109.7 . .
O8 C26 H26B 109.6 . .
H26A C26 H26B 108.1 . .
O9 C19 C20 80.6(19) . .
O9 C19 H19A 115.2 . .
C20 C19 H19A 115.1 . .
O9 C19 H19B 115.2 . .
C20 C19 H19B 115.2 . .
H19A C19 H19B 112.2 . .
C15 C14 C13 101.4(18) . .
C15 C14 H14 129.3 . .
C13 C14 H14 129.3 . .
C14 C15 C16 104.7(17) . .
C14 C15 H15 127.7 . .
C16 C15 H15 127.6 . .
O8 Na3 O7 108.3(3) . .
O8 Na3 O6 82.6(2) . .
O7 Na3 O6 104.8(3) . .
O8 Na3 S2 99.9(2) . 2_556
O7 Na3 S2 99.7(2) . 2_556
O6 Na3 S2 153.2(2) . 2_556
O8 Na3 S2 134.8(2) . .
O7 Na3 S2 115.83(18) . .
O6 Na3 S2 77.24(14) . .
S2 Na3 S2 82.50(8) 2_556 .
O4 C9 Fe2 178.3(13) . .
O5 C8 Fe2 175.4(16) . .
O9 Na2 O3 105.0(4) . 2
O9 Na2 O3 108.8(6) . .
O3 Na2 O3 81.1(2) 2 .
O9 Na2 O10 138.3(6) . .
O3 Na2 O10 99.8(3) 2 .
O3 Na2 O10 107.7(3) . .
O9 Na2 C10 103.1(5) . .
O3 Na2 C10 101.3(2) 2 .
O3 Na2 C10 20.19(18) . .
O10 Na2 C10 104.2(3) . .
O9 Na2 Na2 112.5(5) . 2
O3 Na2 Na2 40.64(14) 2 2
O3 Na2 Na2 40.50(14) . 2
O10 Na2 Na2 108.2(3) . 2
C10 Na2 Na2 60.69(16) . 2
C19 C20 H20A 109.5 . .
C19 C20 H20B 109.5 . .
H20A C20 H20B 109.5 . .
C19 C20 H20C 109.4 . .
H20A C20 H20C 109.5 . .
H20B C20 H20C 109.5 . .

loop_
_geom_bond_atom_site_label_1
_geom_bond_atom_site_label_2
_geom_bond_distance
_geom_bond_site_symmetry_2
Fe1 C12 1.744(6) .
Fe1 C11 1.758(7) .
Fe1 C10 1.887(7) .
Fe1 S1 2.2385(18) .
Fe1 S2 2.3408(15) .
Fe1 Fe2 2.5292(14) .
Fe2 C9 1.764(14) .
Fe2 C8 1.796(11) .
Fe2 C7 1.808(7) .
Fe2 C10 1.947(7) .
Fe2 S1 2.318(2) .
S2 C2 1.765(6) .
S2 Na3 2.927(3) 2_556
S2 Na3 2.945(3) .
S1 C1 1.771(7) .
O3 C10 1.220(8) .
O3 Na2 2.310(6) 2
O3 Na2 2.316(6) .
O7 C22 1.418(13) .
O7 C23 1.429(12) .
O7 Na3 2.393(8) .
O2 C11 1.142(10) .
O6 C7 1.142(9) .
O6 Na3 2.632(7) .
O1 C12 1.150(8) .
O10 C16 1.362(16) .
O10 C13 1.398(17) .
O10 Na2 2.352(10) .
C3 C4 1.375(10) .
C3 C2 1.395(9) .
C3 H3 0.9500 .
C2 C1 1.420(9) .
C5 C6 1.373(12) .
C5 C4 1.402(12) .
C5 H5 0.9500 .
C4 H4 0.9500 .
C6 C1 1.373(10) .
C6 H6 0.9500 .
C27 O8 1.425(15) .
C27 C28 1.51(2) .
C27 H27A 0.9900 .
C27 H27B 0.9900 .
C23 C24 1.454(14) .
C23 H23A 0.9900 .
C23 H23B 0.9900 .
C10 Na2 3.095(7) .
O9 C19 1.52(3) .
O9 C18 1.63(2) .
O9 Na2 2.245(12) .
C22 C21 1.395(17) .
C22 H22A 0.9900 .
C22 H22B 0.9900 .
C24 H24A 0.9800 .
C24 H24B 0.9800 .
C24 H24C 0.9800 .
C17 C18 1.65(2) .
C17 H17A 0.9800 .
C17 H17B 0.9800 .
C17 H17C 0.9800 .
C21 H21A 0.9800 .
C21 H21B 0.9800 .
C21 H21C 0.9800 .
C13 C14 1.50(3) .
C13 H13 0.9500 .
C16 C15 1.52(3) .
C16 H16 0.9500 .
O8 C26 1.43(3) .
O8 Na3 2.335(8) .
C18 H18A 0.9900 .
C18 H18B 0.9900 .
C28 H28A 0.9800 .
C28 H28B 0.9800 .
C28 H28C 0.9800 .
C25 C26 1.25(3) .
C25 H25A 0.9800 .
C25 H25B 0.9800 .
C25 H25C 0.9800 .
C26 H26A 0.9900 .
C26 H26B 0.9900 .
C19 C20 1.66(4) .
C19 H19A 0.9900 .
C19 H19B 0.9900 .
C14 C15 1.39(3) .
C14 H14 0.9500 .
C15 H15 0.9500 .
Na3 S2 2.927(3) 2_556
O4 C9 1.154(16) .
O5 C8 1.114(13) .
Na2 O3 2.310(6) 2
Na2 Na2 3.514(6) 2
C20 H20A 0.9800 .
C20 H20B 0.9800 .
C20 H20C 0.9800 .

loop_
_geom_torsion_atom_site_label_1
_geom_torsion_atom_site_label_2
_geom_torsion_atom_site_label_3
_geom_torsion_atom_site_label_4
_geom_torsion
_geom_torsion_site_symmetry_1
_geom_torsion_site_symmetry_4
C12 Fe1 Fe2 C9 -116.6(5) . .
C11 Fe1 Fe2 C9 5.3(4) . .
C10 Fe1 Fe2 C9 -68.4(4) . .
S1 Fe1 Fe2 C9 -176.6(3) . .
S2 Fe1 Fe2 C9 102.5(3) . .
C12 Fe1 Fe2 C8 6.8(9) . .
C11 Fe1 Fe2 C8 128.7(9) . .
C10 Fe1 Fe2 C8 55.0(9) . .
S1 Fe1 Fe2 C8 -53.1(9) . .
S2 Fe1 Fe2 C8 -134.1(9) . .
C12 Fe1 Fe2 C7 148.0(5) . .
C11 Fe1 Fe2 C7 -90.2(4) . .
C10 Fe1 Fe2 C7 -163.9(5) . .
S1 Fe1 Fe2 C7 88.0(3) . .
S2 Fe1 Fe2 C7 7.0(4) . .
C12 Fe1 Fe2 C10 -48.1(5) . .
C11 Fe1 Fe2 C10 73.8(4) . .
S1 Fe1 Fe2 C10 -108.1(3) . .
S2 Fe1 Fe2 C10 170.9(3) . .
C12 Fe1 Fe2 S1 60.0(4) . .
C11 Fe1 Fe2 S1 -178.1(2) . .
C10 Fe1 Fe2 S1 108.1(3) . .
S2 Fe1 Fe2 S1 -80.93(6) . .
C12 Fe1 S2 C2 -96.9(3) . .
C11 Fe1 S2 C2 166.8(3) . .
C10 Fe1 S2 C2 73.5(5) . .
S1 Fe1 S2 C2 3.0(2) . .
Fe2 Fe1 S2 C2 59.7(2) . .
C12 Fe1 S2 Na3 16.1(3) . 2_556
C11 Fe1 S2 Na3 -80.2(3) . 2_556
C10 Fe1 S2 Na3 -173.5(5) . 2_556
S1 Fe1 S2 Na3 115.99(12) . 2_556
Fe2 Fe1 S2 Na3 172.70(11) . 2_556
C12 Fe1 S2 Na3 168.6(2) . .
C11 Fe1 S2 Na3 72.3(3) . .
C10 Fe1 S2 Na3 -21.1(5) . .
S1 Fe1 S2 Na3 -91.53(11) . .
Fe2 Fe1 S2 Na3 -34.82(12) . .
C12 Fe1 S1 C1 104.1(3) . .
C11 Fe1 S1 C1 -101.4(9) . .
C10 Fe1 S1 C1 -154.9(3) . .
S2 Fe1 S1 C1 -3.6(3) . .
Fe2 Fe1 S1 C1 -107.8(3) . .
C12 Fe1 S1 Fe2 -148.2(2) . .
C11 Fe1 S1 Fe2 6.4(8) . .
C10 Fe1 S1 Fe2 -47.13(19) . .
S2 Fe1 S1 Fe2 104.16(6) . .
C9 Fe2 S1 C1 108.7(9) . .
C8 Fe2 S1 C1 -110.3(4) . .
C7 Fe2 S1 C1 1.2(4) . .
C10 Fe2 S1 C1 145.6(3) . .
Fe1 Fe2 S1 C1 99.7(2) . .
C9 Fe2 S1 Fe1 8.9(8) . .
C8 Fe2 S1 Fe1 149.9(3) . .
C7 Fe2 S1 Fe1 -98.5(3) . .
C10 Fe2 S1 Fe1 45.8(2) . .
C12 Fe1 C11 O2 104(100) . .
C10 Fe1 C11 O2 2(100) . .
S1 Fe1 C11 O2 -51(100) . .
S2 Fe1 C11 O2 -148(100) . .
Fe2 Fe1 C11 O2 -46(100) . .
C11 Fe1 C12 O1 -78(9) . .
C10 Fe1 C12 O1 12(9) . .
S1 Fe1 C12 O1 95(9) . .
S2 Fe1 C12 O1 -173(9) . .
Fe2 Fe1 C12 O1 47(9) . .
C4 C3 C2 C1 0.5(11) . .
C4 C3 C2 S2 -178.6(6) . .
Fe1 S2 C2 C3 177.4(5) . .
Na3 S2 C2 C3 42.9(6) 2_556 .
Na3 S2 C2 C3 -53.9(6) . .
Fe1 S2 C2 C1 -1.6(6) . .
Na3 S2 C2 C1 -136.1(6) 2_556 .
Na3 S2 C2 C1 127.1(6) . .
C2 C3 C4 C5 1.5(13) . .
C6 C5 C4 C3 -1.5(14) . .
C4 C5 C6 C1 -0.6(15) . .
C22 O7 C23 C24 174.3(9) . .
Na3 O7 C23 C24 -29.5(10) . .
C5 C6 C1 C2 2.5(13) . .
C5 C6 C1 S1 -179.4(8) . .
C3 C2 C1 C6 -2.4(11) . .
S2 C2 C1 C6 176.6(6) . .
C3 C2 C1 S1 179.5(5) . .
S2 C2 C1 S1 -1.4(9) . .
Fe1 S1 C1 C6 -174.2(6) . .
Fe2 S1 C1 C6 113.8(7) . .
Fe1 S1 C1 C2 3.8(7) . .
Fe2 S1 C1 C2 -68.2(6) . .
Na2 O3 C10 Fe1 -157.5(5) 2 .
Na2 O3 C10 Fe1 23.1(11) . .
Na2 O3 C10 Fe2 14.6(14) 2 .
Na2 O3 C10 Fe2 -164.7(6) . .
Na2 O3 C10 Na2 179.4(11) 2 .
C12 Fe1 C10 O3 -32.4(9) . .
C11 Fe1 C10 O3 62.2(9) . .
S1 Fe1 C10 O3 -130.9(9) . .
S2 Fe1 C10 O3 157.0(6) . .
Fe2 Fe1 C10 O3 174.8(10) . .
C12 Fe1 C10 Fe2 152.8(3) . .
C11 Fe1 C10 Fe2 -112.6(3) . .
S1 Fe1 C10 Fe2 54.35(19) . .
S2 Fe1 C10 Fe2 -17.8(6) . .
C12 Fe1 C10 Na2 -17.3(3) . .
C11 Fe1 C10 Na2 77.3(3) . .
S1 Fe1 C10 Na2 -115.7(2) . .
S2 Fe1 C10 Na2 172.1(3) . .
Fe2 Fe1 C10 Na2 -170.1(4) . .
C9 Fe2 C10 O3 -60.4(9) . .
C8 Fe2 C10 O3 37.0(11) . .
C7 Fe2 C10 O3 -147.1(9) . .
S1 Fe2 C10 O3 132.8(9) . .
Fe1 Fe2 C10 O3 -174.7(10) . .
C9 Fe2 C10 Fe1 114.4(5) . .
C8 Fe2 C10 Fe1 -148.2(6) . .
C7 Fe2 C10 Fe1 27.6(7) . .
S1 Fe2 C10 Fe1 -52.43(18) . .
C9 Fe2 C10 Na2 -143(2) . .
C8 Fe2 C10 Na2 -46(2) . .
C7 Fe2 C10 Na2 130.3(19) . .
S1 Fe2 C10 Na2 50(2) . .
Fe1 Fe2 C10 Na2 103(2) . .
Na3 O6 C7 Fe2 -60(9) . .
C9 Fe2 C7 O6 -30(9) . .
C8 Fe2 C7 O6 -130(8) . .
C10 Fe2 C7 O6 54(9) . .
S1 Fe2 C7 O6 129(9) . .
Fe1 Fe2 C7 O6 74(9) . .
C23 O7 C22 C21 -176.4(10) . .
Na3 O7 C22 C21 26.6(13) . .
C16 O10 C13 C14 9(2) . .
Na2 O10 C13 C14 -173.1(12) . .
C13 O10 C16 C15 13.0(18) . .
Na2 O10 C16 C15 -164.4(10) . .
C28 C27 O8 C26 68.0(17) . .
C28 C27 O8 Na3 -123.8(12) . .
C19 O9 C18 C17 151(2) . .
Na2 O9 C18 C17 -6.7(18) . .
C27 O8 C26 C25 -180(2) . .
Na3 O8 C26 C25 15(3) . .
C18 O9 C19 C20 113.8(18) . .
Na2 O9 C19 C20 -97(3) . .
O10 C13 C14 C15 -29(2) . .
C13 C14 C15 C16 36(2) . .
O10 C16 C15 C14 -32(2) . .
C27 O8 Na3 O7 -126.5(8) . .
C26 O8 Na3 O7 37.0(16) . .
C27 O8 Na3 O6 130.3(8) . .
C26 O8 Na3 O6 -66.2(16) . .
C27 O8 Na3 S2 -22.8(8) . 2_556
C26 O8 Na3 S2 140.7(16) . 2_556
C27 O8 Na3 S2 66.5(8) . .
C26 O8 Na3 S2 -130.0(16) . .
C22 O7 Na3 O8 -139.8(7) . .
C23 O7 Na3 O8 67.0(7) . .
C22 O7 Na3 O6 -52.8(8) . .
C23 O7 Na3 O6 154.0(6) . .
C22 O7 Na3 S2 116.3(7) . 2_556
C23 O7 Na3 S2 -36.9(7) . 2_556
C22 O7 Na3 S2 30.0(8) . .
C23 O7 Na3 S2 -123.2(6) . .
C7 O6 Na3 O8 -161.3(10) . .
C7 O6 Na3 O7 91.7(9) . .
C7 O6 Na3 S2 -63.8(11) . 2_556
C7 O6 Na3 S2 -22.0(9) . .
C2 S2 Na3 O8 0.3(4) . .
Fe1 S2 Na3 O8 104.4(3) . .
Na3 S2 Na3 O8 -96.6(3) 2_556 .
C2 S2 Na3 O7 -166.0(3) . .
Fe1 S2 Na3 O7 -61.9(2) . .
Na3 S2 Na3 O7 97.1(2) 2_556 .
C2 S2 Na3 O6 -65.5(3) . .
Fe1 S2 Na3 O6 38.6(2) . .
Na3 S2 Na3 O6 -162.4(2) 2_556 .
C2 S2 Na3 S2 96.9(2) . 2_556
Fe1 S2 Na3 S2 -159.01(9) . 2_556
Na3 S2 Na3 S2 0.0 2_556 2_556
C8 Fe2 C9 O4 -23(37) . .
C7 Fe2 C9 O4 -134(37) . .
C10 Fe2 C9 O4 82(37) . .
S1 Fe2 C9 O4 118(37) . .
Fe1 Fe2 C9 O4 126(37) . .
C9 Fe2 C8 O5 -30(16) . .
C7 Fe2 C8 O5 67(17) . .
C10 Fe2 C8 O5 -115(16) . .
S1 Fe2 C8 O5 164(16) . .
Fe1 Fe2 C8 O5 -154(16) . .
C19 O9 Na2 O3 -31(3) . 2
C18 O9 Na2 O3 115.8(11) . 2
C19 O9 Na2 O3 54(3) . .
C18 O9 Na2 O3 -158.6(10) . .
C19 O9 Na2 O10 -156(3) . .
C18 O9 Na2 O10 -8.6(14) . .
C19 O9 Na2 C10 75(3) . .
C18 O9 Na2 C10 -138.4(11) . .
C19 O9 Na2 Na2 11(3) . 2
C18 O9 Na2 Na2 158.2(10) . 2
C10 O3 Na2 O9 76.7(7) . .
Na2 O3 Na2 O9 -102.9(4) 2 .
C10 O3 Na2 O3 179.6(7) . 2
Na2 O3 Na2 O3 0.0 2 2
C10 O3 Na2 O10 -82.9(6) . .
Na2 O3 Na2 O10 97.5(3) 2 .
Na2 O3 Na2 C10 -179.6(7) 2 .
C10 O3 Na2 Na2 179.6(7) . 2
C16 O10 Na2 O9 -26.2(15) . .
C13 O10 Na2 O9 156.6(10) . .
C16 O10 Na2 O3 -152.3(13) . 2
C13 O10 Na2 O3 30.5(10) . 2
C16 O10 Na2 O3 123.9(13) . .
C13 O10 Na2 O3 -53.2(10) . .
C16 O10 Na2 C10 103.3(13) . .
C13 O10 Na2 C10 -73.9(10) . .
C16 O10 Na2 Na2 166.6(13) . 2
C13 O10 Na2 Na2 -10.5(10) . 2
O3 C10 Na2 O9 -108.9(7) . .
Fe1 C10 Na2 O9 86.4(5) . .
Fe2 C10 Na2 O9 -15(2) . .
O3 C10 Na2 O3 -0.4(7) . 2
Fe1 C10 Na2 O3 -165.1(3) . 2
Fe2 C10 Na2 O3 94(2) . 2
Fe1 C10 Na2 O3 -164.7(7) . .
Fe2 C10 Na2 O3 94(2) . .
O3 C10 Na2 O10 102.8(6) . .
Fe1 C10 Na2 O10 -61.8(4) . .
Fe2 C10 Na2 O10 -163(2) . .
O3 C10 Na2 Na2 -0.3(5) . 2
Fe1 C10 Na2 Na2 -165.0(3) . 2
Fe2 C10 Na2 Na2 94(2) . 2
